data_2232788
loop_
_publ_author_name
'Kandri Rodi, Youssef'
'Ouazzani Chahdi, Fouad'
'Essassi, El Mokhtar'
'Luis, Santiago V.'
'Bolte, Michael'
'El Ammari, Lahcen'

_publ_section_title
;
 1,3-Dibenzyl-1<i>H</i>-benzimidazol-2(3<i>H</i>)-one
;
_journal_coeditor_code IM2334
_journal_issue 12
_journal_name_full 'Acta Crystallographica Section E'
_journal_page_first o3234
_journal_paper_doi 10.1107/S1600536811046071
_journal_volume 67
_journal_year 2011
_chemical_formula_iupac 'C21 H18 N2 O'
_chemical_formula_moiety 'C21 H18 N2 O'
_chemical_formula_sum 'C21 H18 N2 O'
_chemical_formula_weight 314.37
_chemical_name_systematic
;
1,3-Dibenzyl-1<i>H</i>-benzimidazol-2(3<i>H</i>)-one
;
_space_group_IT_number 15
_symmetry_cell_setting monoclinic
_symmetry_space_group_name_Hall '-C 2yc'
_symmetry_space_group_name_H-M 'C 1 2/c 1'
_atom_sites_solution_hydrogens geom
_atom_sites_solution_primary direct
_atom_sites_solution_secondary difmap
_audit_creation_method SHELXL-97
_cell_angle_alpha 90.00
_cell_angle_beta 115.593(4)
_cell_angle_gamma 90.00
_cell_formula_units_Z 4
_cell_length_a 19.5983(7)
_cell_length_b 9.0882(2)
_cell_length_c 10.0473(3)
_cell_measurement_reflns_used 5000
_cell_measurement_temperature 200(2)
_cell_measurement_theta_max 50
_cell_measurement_theta_min 5
_cell_volume 1613.98(10)
_computing_cell_refinement 'Crysalis PRO (Agilent, 2011)'
_computing_data_collection 'Crysalis PRO (Agilent, 2011)'
_computing_data_reduction 'Crysalis PRO (Agilent, 2011)'
_computing_molecular_graphics 'XP (Sheldrick, 2008)'
_computing_publication_material 'SHELXL97 (Sheldrick, 2008)'
_computing_structure_refinement 'SHELXL97 (Sheldrick, 2008)'
_computing_structure_solution 'SHELXS97 (Sheldrick, 2008)'
_diffrn_ambient_temperature 200(2)
_diffrn_detector_area_resol_mean 10.4051
_diffrn_measured_fraction_theta_full 0.985
_diffrn_measured_fraction_theta_max 0.985
_diffrn_measurement_device_type 'Agilent SuperNova Dual Cu at zero Atlas'
_diffrn_measurement_method \w
_diffrn_radiation_monochromator mirror
_diffrn_radiation_source 'SuperNova (Cu) X-ray Source'
_diffrn_radiation_type CuK\a
_diffrn_radiation_wavelength 1.54184
_diffrn_reflns_av_R_equivalents 0.0277
_diffrn_reflns_av_sigmaI/netI 0.0169
_diffrn_reflns_limit_h_max 18
_diffrn_reflns_limit_h_min -23
_diffrn_reflns_limit_k_max 11
_diffrn_reflns_limit_k_min -11
_diffrn_reflns_limit_l_max 12
_diffrn_reflns_limit_l_min -12
_diffrn_reflns_number 7837
_diffrn_reflns_theta_full 73.38
_diffrn_reflns_theta_max 73.38
_diffrn_reflns_theta_min 5.00
_diffrn_standards_number 0
_exptl_absorpt_coefficient_mu 0.632
_exptl_absorpt_correction_T_max 1.00000
_exptl_absorpt_correction_T_min 0.94952
_exptl_absorpt_correction_type multi-scan
_exptl_absorpt_process_details
;
[CrysAlis PRO (Agilent, 2011), using spherical harmonics, implemented in
SCALE3
ABSPACK scaling algorithm (Clark & Reid (1995)]
;
_exptl_crystal_colour colourless
_exptl_crystal_density_diffrn 1.294
_exptl_crystal_density_method 'not measured'
_exptl_crystal_description block
_exptl_crystal_F_000 664
_exptl_crystal_size_max 0.37
_exptl_crystal_size_mid 0.21
_exptl_crystal_size_min 0.15
_refine_diff_density_max 0.149
_refine_diff_density_min -0.159
_refine_ls_extinction_coef 0.0010(2)
_refine_ls_extinction_expression Fc^*^=kFc[1+0.001xFc^2^\l^3^/sin(2\q)]^-1/4^
_refine_ls_extinction_method 'SHELXL97 (Sheldrick, 2008)'
_refine_ls_goodness_of_fit_ref 1.072
_refine_ls_hydrogen_treatment constr
_refine_ls_matrix_type full
_refine_ls_number_parameters 111
_refine_ls_number_reflns 1611
_refine_ls_number_restraints 0
_refine_ls_restrained_S_all 1.072
_refine_ls_R_factor_all 0.0435
_refine_ls_R_factor_gt 0.0369
_refine_ls_shift/su_max 0.001
_refine_ls_shift/su_mean 0.000
_refine_ls_structure_factor_coef Fsqd
_refine_ls_weighting_details 'calc w=1/[\s^2^(Fo^2^)+(0.0565P)^2^+0.4305P] where P=(Fo^2^+2Fc^2^)/3'
_refine_ls_weighting_scheme calc
_refine_ls_wR_factor_gt 0.0979
_refine_ls_wR_factor_ref 0.1055
_reflns_number_gt 1397
_reflns_number_total 1611
_reflns_threshold_expression I>2\s(I)
_cod_data_source_file im2334.cif
_cod_data_source_block I
_cod_original_sg_symbol_H-M 'C 2/c'
_cod_database_code 2232788
_cod_database_fobs_code 2232788

loop_
_symmetry_equiv_pos_as_xyz
'x, y, z'
'-x, y, -z+1/2'
'x+1/2, y+1/2, z'
'-x+1/2, y+1/2, -z+1/2'
'-x, -y, -z'
'x, -y, z-1/2'
'-x+1/2, -y+1/2, -z'
'x+1/2, -y+1/2, z-1/2'

loop_
_atom_site_type_symbol
_atom_site_label
_atom_site_fract_x
_atom_site_fract_y
_atom_site_fract_z
_atom_site_U_iso_or_equiv
_atom_site_adp_type
_atom_site_calc_flag
_atom_site_refinement_flags
_atom_site_occupancy
_atom_site_symmetry_multiplicity
O O1 0.5000 0.58201(13) 0.2500 0.0492(4) Uani d S 1 2
N N1 0.53746(5) 0.35600(11) 0.19370(10) 0.0366(3) Uani d . 1 1
C C1 0.52407(6) 0.20943(12) 0.21516(11) 0.0333(3) Uani d . 1 1
C C2 0.54925(7) 0.08014(14) 0.17958(13) 0.0390(3) Uani d . 1 1
H H2 0.5835 0.0806 0.1346 0.047 Uiso d R 1 1
C C3 0.52422(7) -0.05071(14) 0.21593(14) 0.0432(3) Uani d . 1 1
H H3 0.5402 -0.1444 0.1907 0.052 Uiso d R 1 1
C C4 0.5000 0.44731(19) 0.2500 0.0378(4) Uani d S 1 2
C C5 0.58741(7) 0.40758(14) 0.13068(13) 0.0412(3) Uani d . 1 1
H H5A 0.5785 0.5117 0.1088 0.049 Uiso calc R 1 1
H H5B 0.5751 0.3564 0.0384 0.049 Uiso calc R 1 1
C C11 0.67024(7) 0.38418(13) 0.23142(12) 0.0376(3) Uani d . 1 1
C C12 0.71696(8) 0.30976(15) 0.18389(14) 0.0459(3) Uani d . 1 1
H H12 0.6970 0.2694 0.0896 0.055 Uiso calc R 1 1
C C13 0.79366(8) 0.29464(16) 0.27566(17) 0.0522(4) Uani d . 1 1
H H13 0.8249 0.2450 0.2425 0.063 Uiso calc R 1 1
C C14 0.82333(8) 0.35325(17) 0.41560(16) 0.0518(4) Uani d . 1 1
H H14 0.8748 0.3445 0.4765 0.062 Uiso calc R 1 1
C C15 0.77703(8) 0.42476(16) 0.46569(14) 0.0507(4) Uani d . 1 1
H H15 0.7970 0.4626 0.5610 0.061 Uiso calc R 1 1
C C16 0.70099(8) 0.44026(15) 0.37424(14) 0.0450(3) Uani d . 1 1
H H16 0.6699 0.4888 0.4085 0.054 Uiso calc R 1 1

loop_
_atom_site_aniso_label
_atom_site_aniso_U_11
_atom_site_aniso_U_22
_atom_site_aniso_U_33
_atom_site_aniso_U_12
_atom_site_aniso_U_13
_atom_site_aniso_U_23
O1 0.0546(8) 0.0361(7) 0.0477(7) 0.000 0.0136(6) 0.000
N1 0.0302(5) 0.0396(6) 0.0357(5) -0.0023(4) 0.0103(4) 0.0015(4)
C1 0.0233(5) 0.0391(6) 0.0293(5) -0.0018(4) 0.0036(4) 0.0003(4)
C2 0.0295(6) 0.0461(7) 0.0374(6) 0.0012(5) 0.0107(5) -0.0031(5)
C3 0.0371(7) 0.0390(6) 0.0469(7) 0.0015(5) 0.0120(6) -0.0036(5)
C4 0.0329(9) 0.0390(9) 0.0311(8) 0.000 0.0038(7) 0.000
C5 0.0356(7) 0.0493(7) 0.0337(6) -0.0049(5) 0.0101(5) 0.0064(5)
C11 0.0331(6) 0.0406(6) 0.0349(6) -0.0063(5) 0.0106(5) 0.0064(5)
C12 0.0424(7) 0.0531(8) 0.0415(6) -0.0052(6) 0.0174(6) 0.0003(6)
C13 0.0403(8) 0.0581(9) 0.0592(8) 0.0011(6) 0.0224(7) 0.0053(7)
C14 0.0336(7) 0.0607(9) 0.0511(8) -0.0050(6) 0.0088(6) 0.0129(6)
C15 0.0412(7) 0.0618(9) 0.0377(7) -0.0089(6) 0.0065(6) 0.0011(6)
C16 0.0393(7) 0.0527(7) 0.0397(7) -0.0028(6) 0.0139(6) 0.0000(6)

loop_
_atom_type_symbol
_atom_type_description
_atom_type_scat_dispersion_real
_atom_type_scat_dispersion_imag
_atom_type_scat_source
C C 0.0181 0.0091 'International Tables Vol C Tables 4.2.6.8 and 6.1.1.4'
H H 0.0000 0.0000 'International Tables Vol C Tables 4.2.6.8 and 6.1.1.4'
N N 0.0311 0.0180 'International Tables Vol C Tables 4.2.6.8 and 6.1.1.4'
O O 0.0492 0.0322 'International Tables Vol C Tables 4.2.6.8 and 6.1.1.4'

loop_
_geom_angle_atom_site_label_1
_geom_angle_atom_site_label_2
_geom_angle_atom_site_label_3
_geom_angle_site_symmetry_1
_geom_angle_site_symmetry_3
_geom_angle
C4 N1 C1 . . 110.02(10)
C4 N1 C5 . . 124.18(11)
C1 N1 C5 . . 125.68(10)
C2 C1 N1 . . 131.45(11)
C2 C1 C1 . 2_655 121.63(7)
N1 C1 C1 . 2_655 106.92(6)
C1 C2 C3 . . 116.92(12)
C1 C2 H2 . . 121.4
C3 C2 H2 . . 121.7
C3 C3 C2 2_655 . 121.44(8)
C3 C3 H3 2_655 . 119.4
C2 C3 H3 . . 119.1
O1 C4 N1 . 2_655 126.94(7)
O1 C4 N1 . . 126.94(7)
N1 C4 N1 2_655 . 106.12(14)
N1 C5 C11 . . 113.16(9)
N1 C5 H5A . . 108.9
C11 C5 H5A . . 108.9
N1 C5 H5B . . 108.9
C11 C5 H5B . . 108.9
H5A C5 H5B . . 107.8
C12 C11 C16 . . 118.71(12)
C12 C11 C5 . . 121.24(11)
C16 C11 C5 . . 120.04(12)
C11 C12 C13 . . 120.56(12)
C11 C12 H12 . . 119.7
C13 C12 H12 . . 119.7
C14 C13 C12 . . 119.89(14)
C14 C13 H13 . . 120.1
C12 C13 H13 . . 120.1
C13 C14 C15 . . 120.15(13)
C13 C14 H14 . . 119.9
C15 C14 H14 . . 119.9
C14 C15 C16 . . 119.88(13)
C14 C15 H15 . . 120.1
C16 C15 H15 . . 120.1
C15 C16 C11 . . 120.78(13)
C15 C16 H16 . . 119.6
C11 C16 H16 . . 119.6

loop_
_geom_bond_atom_site_label_1
_geom_bond_atom_site_label_2
_geom_bond_site_symmetry_2
_geom_bond_distance
O1 C4 . 1.224(2)
N1 C4 . 1.3807(14)
N1 C1 . 1.3924(15)
N1 C5 . 1.4541(15)
C1 C2 . 1.3801(17)
C1 C1 2_655 1.397(2)
C2 C3 . 1.3939(18)
C2 H2 . 0.9576
C3 C3 2_655 1.390(3)
C3 H3 . 0.9773
C4 N1 2_655 1.3807(14)
C5 C11 . 1.5118(17)
C5 H5A . 0.9700
C5 H5B . 0.9700
C11 C12 . 1.3790(19)
C11 C16 . 1.3910(18)
C12 C13 . 1.3896(19)
C12 H12 . 0.9300
C13 C14 . 1.376(2)
C13 H13 . 0.9300
C14 C15 . 1.376(2)
C14 H14 . 0.9300
C15 C16 . 1.3790(18)
C15 H15 . 0.9300
C16 H16 . 0.9300
